data_2022489
loop_
_publ_author_name
'Lobana, Tarlok Singh'
'Kaushal, Mani'
'Bhatia, Robin'
'Bala, Ritu'
'Butcher, Ray J.'
'Jasinksi, Jerry P.'

_publ_section_title
;
 Crystal structures of 3/4-pyridyl-based thiosemicarbazones and related Cu
 and Ni coordination compounds
;
_journal_coeditor_code YD3022
_journal_issue 1
_journal_name_full 'Acta Crystallographica Section C'
_journal_page_first
;
;
_journal_paper_doi 10.1107/S205322962101319X
_journal_volume 78
_journal_year 2022
_chemical_formula_iupac '[Cu Cl (C13 H12 N4 S) (C18 H15 P)2], C2 H3 N'
_chemical_formula_moiety 'C49 H42 Cl Cu N4 P2 S, C2 H3 N'
_chemical_formula_sum 'C51 H45 Cl Cu N5 P2 S'
_chemical_formula_weight 920.91
_chemical_name_common
;
Chlorido(3-formylpyridine
4-phenylthiosemicarbazone-\k<i>S</i>)bis(triphenylphosphane-\k<i>P</i>)copper(I)
acetonitrile monosolvate
;
_chemical_name_systematic
;Chlorido[(<i>E</i>)-<i>N</i>-phenyl-2-(pyridin-3-ylmethylidene)hydrazine-1-carbothioamide-\k<i>S</i>]bis(triphenylphosphane-\k<i>P</i>)copper(I)
acetonitrile monosolvate
;
_space_group_crystal_system monoclinic
_space_group_IT_number 14
_space_group_name_Hall '-P 2ybc'
_space_group_name_H-M_alt 'P 1 21/c 1'
_atom_sites_solution_hydrogens geom
_atom_sites_solution_primary dual
_audit_creation_method SHELXL-2018/3
_cell_angle_alpha 90
_cell_angle_beta 96.296(4)
_cell_angle_gamma 90
_cell_formula_units_Z 4
_cell_length_a 18.7299(9)
_cell_length_b 11.1592(2)
_cell_length_c 21.6646(7)
_cell_measurement_reflns_used 5023
_cell_measurement_temperature 173(2)
_cell_measurement_theta_max 31.3180
_cell_measurement_theta_min 3.7420
_cell_volume 4500.8(3)
_computing_cell_refinement
;
CrysAlis PRO (Rigaku OD, 2019)
;
_computing_data_collection
;
CrysAlis PRO (Rigaku OD, 2019)
;
_computing_data_reduction
;
CrysAlis PRO (Rigaku OD, 2019)
;
_computing_molecular_graphics
;
OLEX2 (Dolomanov <i>et al.</i>,  2009)
;
_computing_publication_material
;
OLEX2 (Dolomanov <i>et al.</i>,  2009)
;
_computing_structure_refinement
;
SHELXL2018 (Sheldrick, 2015b)
;
_computing_structure_solution
;
SHELXT (Sheldrick, 2015a)
;
_diffrn_ambient_temperature 173(2)
_diffrn_detector_area_resol_mean 16.0416
_diffrn_measured_fraction_theta_full 0.994
_diffrn_measured_fraction_theta_max 0.891
_diffrn_measurement_device_type 'Rigaku OD Gemini Eos'
_diffrn_measurement_method '\w scans'
_diffrn_radiation_type MoK\a
_diffrn_radiation_wavelength 0.71073
_diffrn_reflns_av_R_equivalents 0.0581
_diffrn_reflns_av_unetI/netI 0.1033
_diffrn_reflns_limit_h_max 20
_diffrn_reflns_limit_h_min -28
_diffrn_reflns_limit_k_max 12
_diffrn_reflns_limit_k_min -16
_diffrn_reflns_limit_l_max 26
_diffrn_reflns_limit_l_min -32
_diffrn_reflns_number 29820
_diffrn_reflns_theta_full 25.242
_diffrn_reflns_theta_max 32.872
_diffrn_reflns_theta_min 3.375
_diffrn_source 'fine-focus sealed X-ray tube'
_exptl_absorpt_coefficient_mu 0.704
_exptl_absorpt_correction_T_max 1.00000
_exptl_absorpt_correction_T_min 0.76467
_exptl_absorpt_correction_type multi-scan
_exptl_absorpt_process_details
;
(CrysAlis PRO; Rigaku OD, 2019)
;
_exptl_crystal_colour colourless
_exptl_crystal_density_diffrn 1.359
_exptl_crystal_description prism
_exptl_crystal_F_000 1912
_exptl_crystal_size_max 0.440
_exptl_crystal_size_mid 0.360
_exptl_crystal_size_min 0.280
_refine_diff_density_max 1.419
_refine_diff_density_min -1.029
_refine_ls_extinction_method none
_refine_ls_goodness_of_fit_ref 1.174
_refine_ls_hydrogen_treatment constr
_refine_ls_matrix_type full
_refine_ls_number_parameters 582
_refine_ls_number_reflns 14960
_refine_ls_number_restraints 210
_refine_ls_restrained_S_all 1.167
_refine_ls_R_factor_all 0.1813
_refine_ls_R_factor_gt 0.1150
_refine_ls_shift/su_max 0.000
_refine_ls_shift/su_mean 0.000
_refine_ls_structure_factor_coef Fsqd
_refine_ls_weighting_details 'w=1/[\s^2^(Fo^2^)+31.7681P] where P=(Fo^2^+2Fc^2^)/3'
_refine_ls_weighting_scheme calc
_refine_ls_wR_factor_gt 0.1976
_refine_ls_wR_factor_ref 0.2315
_reflns_number_gt 8988
_reflns_number_total 14960
_reflns_threshold_expression 'I > 2\s(I)'
_cod_data_source_file yd3022sup1.cif
_cod_data_source_block 3
_cod_original_sg_symbol_H-M 'P 21/c'
_cod_database_code 2022489
_shelx_space_group_comment
;
The symmetry employed for this shelxl refinement is uniquely defined
by the following loop, which should always be used as a source of
symmetry information in preference to the above space-group names.
They are only intended as comments.
;
_shelx_estimated_absorpt_t_min 0.747
_shelx_estimated_absorpt_t_max 0.827

loop_
_space_group_symop_operation_xyz
'x, y, z'
'-x, y+1/2, -z+1/2'
'-x, -y, -z'
'x, -y-1/2, z-1/2'

loop_
_atom_site_type_symbol
_atom_site_label
_atom_site_fract_x
_atom_site_fract_y
_atom_site_fract_z
_atom_site_U_iso_or_equiv
_atom_site_adp_type
_atom_site_calc_flag
_atom_site_occupancy
_atom_site_disorder_assembly
_atom_site_disorder_group
Cu Cu1 0.71690(4) 0.52500(6) 0.21090(3) 0.02339(14) Uani d 1 . .
Cl Cl1 0.79270(10) 0.68562(14) 0.18643(7) 0.0410(4) Uani d 1 . .
S S1 0.67380(8) 0.56193(12) 0.30881(6) 0.0271(3) Uani d 1 . .
P P1 0.62790(7) 0.52908(12) 0.13136(6) 0.0205(2) Uani d 1 . .
P P2 0.78630(8) 0.35963(12) 0.23579(6) 0.0240(3) Uani d 1 . .
N N1 0.7402(3) 0.6646(4) 0.4117(2) 0.0296(10) Uani d 1 . .
H H1 0.764148 0.726733 0.428185 0.036 Uiso calc 1 . .
N N2 0.7617(3) 0.7449(4) 0.3194(2) 0.0284(10) Uani d 1 . .
H H2 0.749725 0.755248 0.279296 0.034 Uiso calc 1 . .
N N3 0.8151(3) 0.8149(4) 0.3507(2) 0.0279(10) Uani d 1 . .
C C1 0.7284(3) 0.6615(5) 0.3503(3) 0.0265(11) Uani d 1 . .
C C2 0.8516(3) 0.8758(5) 0.3150(3) 0.0288(11) Uani d 1 . .
H H2A 0.838820 0.873621 0.271368 0.035 Uiso calc 1 A 1
C C3 0.9127(6) 0.9485(14) 0.3407(6) 0.0365(13) Uani d 0.493(14) B 1
C C4 0.9590(7) 1.0015(12) 0.3027(5) 0.0374(14) Uani d 0.493(14) B 1
H H4A 0.949817 0.994547 0.258887 0.045 Uiso calc 0.493(14) B 1
C C5 1.0187(5) 1.0647(10) 0.3290(6) 0.0390(14) Uani d 0.493(14) B 1
H H5A 1.050346 1.100924 0.303076 0.047 Uiso calc 0.493(14) B 1
C C6 1.0321(4) 1.0749(9) 0.3932(6) 0.0401(15) Uani d 0.493(14) B 1
H H6A 1.072960 1.118101 0.411098 0.048 Uiso calc 0.493(14) B 1
N N4 0.9859(6) 1.0219(10) 0.4311(5) 0.0412(14) Uani d 0.493(14) B 1
C C7 0.9261(6) 0.9587(13) 0.4048(6) 0.0384(14) Uani d 0.493(14) B 1
H H7A 0.894518 0.922523 0.430744 0.046 Uiso calc 0.493(14) B 1
C C3A 0.9101(5) 0.9525(14) 0.3376(6) 0.0365(13) Uani d 0.507(14) B 2
C C4A 0.9431(6) 1.0030(12) 0.2893(5) 0.0380(14) Uani d 0.507(14) B 2
H H4AA 0.922932 0.991737 0.247567 0.046 Uiso calc 0.507(14) B 2
C C5A 1.0055(6) 1.0699(9) 0.3022(5) 0.0382(15) Uani d 0.507(14) B 2
H H5AA 1.028048 1.104434 0.269248 0.046 Uiso calc 0.507(14) B 2
C C6A 1.0350(4) 1.0864(8) 0.3633(6) 0.0402(15) Uani d 0.507(14) B 2
H H6AA 1.077690 1.132171 0.372150 0.048 Uiso calc 0.507(14) B 2
N N4A 1.0021(6) 1.0360(9) 0.4116(5) 0.0412(14) Uani d 0.507(14) B 2
C C7A 0.9396(6) 0.9690(12) 0.3987(5) 0.0374(13) Uani d 0.507(14) B 2
H H7AA 0.917102 0.934516 0.431689 0.045 Uiso calc 0.507(14) B 2
C C8 0.7180(3) 0.5775(5) 0.4538(2) 0.0280(11) Uani d 1 . .
C C9 0.6796(4) 0.6151(6) 0.5009(3) 0.0384(14) Uani d 1 . .
H H9 0.664983 0.696348 0.503020 0.046 Uiso calc 1 . .
C C10 0.6623(4) 0.5332(7) 0.5453(3) 0.0497(18) Uani d 1 . .
H H10 0.636659 0.558791 0.578416 0.060 Uiso calc 1 . .
C C11 0.6823(4) 0.4146(7) 0.5412(3) 0.0470(17) Uani d 1 . .
H H11 0.669798 0.358218 0.571082 0.056 Uiso calc 1 . .
C C12 0.7205(4) 0.3787(6) 0.4937(3) 0.0434(16) Uani d 1 . .
H H12 0.735060 0.297409 0.491442 0.052 Uiso calc 1 . .
C C13 0.7378(3) 0.4592(5) 0.4494(3) 0.0331(13) Uani d 1 . .
H H13 0.763185 0.433234 0.416153 0.040 Uiso calc 1 . .
C C14 0.5732(3) 0.6644(5) 0.1218(3) 0.0277(11) Uani d 1 . .
C C15 0.5559(3) 0.7232(5) 0.1751(3) 0.0381(14) Uani d 1 . .
H H15 0.576430 0.697151 0.214911 0.046 Uiso calc 1 . .
C C16 0.5091(4) 0.8192(6) 0.1701(4) 0.0486(18) Uani d 1 . .
H H16 0.498040 0.859062 0.206553 0.058 Uiso calc 1 . .
C C17 0.4782(4) 0.8582(6) 0.1127(4) 0.0480(18) Uani d 1 . .
H H17 0.444637 0.922298 0.109763 0.058 Uiso calc 1 . .
C C18 0.4967(3) 0.8026(5) 0.0598(4) 0.0418(16) Uani d 1 . .
H H18 0.477457 0.831025 0.020098 0.050 Uiso calc 1 . .
C C19 0.5434(3) 0.7054(5) 0.0642(3) 0.0309(12) Uani d 1 . .
H H19 0.554951 0.666766 0.027467 0.037 Uiso calc 1 . .
C C20 0.6616(3) 0.5090(4) 0.0557(2) 0.0242(10) Uani d 1 . .
C C21 0.7226(3) 0.5723(5) 0.0434(3) 0.0301(12) Uani d 1 . .
H H21 0.743377 0.629139 0.072705 0.036 Uiso calc 1 . .
C C22 0.7532(4) 0.5531(6) -0.0111(3) 0.0352(13) Uani d 1 . .
H H22 0.795105 0.595938 -0.018812 0.042 Uiso calc 1 . .
C C23 0.7228(3) 0.4718(5) -0.0541(3) 0.0355(13) Uani d 1 . .
H H23 0.743207 0.459917 -0.091824 0.043 Uiso calc 1 . .
C C24 0.6631(4) 0.4080(5) -0.0425(3) 0.0351(14) Uani d 1 . .
H H24 0.642934 0.350748 -0.071888 0.042 Uiso calc 1 . .
C C25 0.6319(3) 0.4270(5) 0.0120(2) 0.0298(12) Uani d 1 . .
H H25 0.590073 0.383537 0.019444 0.036 Uiso calc 1 . .
C C26 0.5601(3) 0.4115(4) 0.1306(2) 0.0230(10) Uani d 1 . .
C C27 0.4877(3) 0.4303(5) 0.1150(3) 0.0321(12) Uani d 1 . .
H H27 0.470268 0.509178 0.106425 0.039 Uiso calc 1 . .
C C28 0.4403(4) 0.3350(6) 0.1117(3) 0.0416(15) Uani d 1 . .
H H28 0.390412 0.348529 0.100780 0.050 Uiso calc 1 . .
C C29 0.4653(4) 0.2198(6) 0.1242(3) 0.0397(15) Uani d 1 . .
H H29 0.432680 0.154303 0.121600 0.048 Uiso calc 1 . .
C C30 0.5371(4) 0.2007(5) 0.1402(3) 0.0372(14) Uani d 1 . .
H H30 0.554314 0.121706 0.148720 0.045 Uiso calc 1 . .
C C31 0.5842(4) 0.2947(5) 0.1441(3) 0.0349(13) Uani d 1 . .
H H31 0.633845 0.280515 0.156046 0.042 Uiso calc 1 . .
C C32 0.8491(3) 0.3168(5) 0.1823(2) 0.0242(10) Uani d 1 . .
C C33 0.8297(3) 0.3322(6) 0.1198(3) 0.0355(13) Uani d 1 . .
H H33 0.784439 0.367184 0.106176 0.043 Uiso calc 1 . .
C C34 0.8747(4) 0.2977(7) 0.0759(3) 0.0461(17) Uani d 1 . .
H H34 0.860584 0.310208 0.032898 0.055 Uiso calc 1 . .
C C35 0.9396(4) 0.2456(6) 0.0952(3) 0.0405(15) Uani d 1 . .
H H35 0.970445 0.221280 0.065564 0.049 Uiso calc 1 . .
C C36 0.9601(3) 0.2285(6) 0.1577(3) 0.0376(14) Uani d 1 . .
H H36 1.004894 0.191985 0.171243 0.045 Uiso calc 1 . .
C C37 0.9150(3) 0.2648(5) 0.2005(3) 0.0309(12) Uani d 1 . .
H H37 0.929720 0.253742 0.243499 0.037 Uiso calc 1 . .
C C38 0.8417(3) 0.3764(5) 0.3101(2) 0.0267(11) Uani d 1 . .
C C39 0.8581(3) 0.2814(5) 0.3511(3) 0.0330(13) Uani d 1 . .
H H39 0.840897 0.203060 0.340673 0.040 Uiso calc 1 . .
C C40 0.8998(4) 0.3018(6) 0.4075(3) 0.0402(15) Uani d 1 . .
H H40 0.911334 0.237049 0.435326 0.048 Uiso calc 1 . .
C C41 0.9242(4) 0.4149(7) 0.4230(3) 0.0419(15) Uani d 1 . .
H H41 0.952089 0.427933 0.461735 0.050 Uiso calc 1 . .
C C42 0.9088(3) 0.5095(6) 0.3833(3) 0.0399(15) Uani d 1 . .
H H42 0.925614 0.587703 0.394561 0.048 Uiso calc 1 . .
C C43 0.8684(3) 0.4899(5) 0.3262(3) 0.0313(12) Uani d 1 . .
H H43 0.858970 0.554705 0.297966 0.038 Uiso calc 1 . .
C C44 0.7381(3) 0.2196(5) 0.2465(2) 0.0277(11) Uani d 1 . .
C C45 0.6830(4) 0.2211(5) 0.2847(3) 0.0348(13) Uani d 1 . .
H H45 0.673094 0.292268 0.306207 0.042 Uiso calc 1 . .
C C46 0.6428(4) 0.1198(6) 0.2913(3) 0.0411(15) Uani d 1 . .
H H46 0.605456 0.122048 0.317565 0.049 Uiso calc 1 . .
C C47 0.6555(4) 0.0160(6) 0.2609(3) 0.0405(15) Uani d 1 . .
H H47 0.627631 -0.053610 0.266407 0.049 Uiso calc 1 . .
C C48 0.7092(4) 0.0133(5) 0.2219(3) 0.0413(15) Uani d 1 . .
H H48 0.717861 -0.057963 0.199903 0.050 Uiso calc 1 . .
C C49 0.7504(3) 0.1142(5) 0.2149(3) 0.0330(13) Uani d 1 . .
H H49 0.787457 0.111607 0.188264 0.040 Uiso calc 1 . .
N N1S 0.8869(4) 0.7128(6) 0.5053(3) 0.065(2) Uani d 1 . .
C C1S 0.8788(4) 0.6517(6) 0.5452(4) 0.0466(17) Uani d 1 . .
C C2S 0.8666(5) 0.5746(7) 0.5967(4) 0.066(2) Uani d 1 . .
H H2SA 0.837170 0.506040 0.581316 0.099 Uiso calc 1 . .
H H2SB 0.841615 0.619654 0.626651 0.099 Uiso calc 1 . .
H H2SC 0.912814 0.545934 0.616930 0.099 Uiso calc 1 . .

loop_
_atom_site_aniso_label
_atom_site_aniso_U_11
_atom_site_aniso_U_22
_atom_site_aniso_U_33
_atom_site_aniso_U_12
_atom_site_aniso_U_13
_atom_site_aniso_U_23
Cu1 0.0272(3) 0.0209(3) 0.0220(3) -0.0003(3) 0.0021(2) -0.0026(2)
Cl1 0.0592(11) 0.0368(8) 0.0293(7) -0.0206(7) 0.0147(7) -0.0064(6)
S1 0.0272(7) 0.0299(7) 0.0246(6) -0.0035(5) 0.0047(5) -0.0049(5)
P1 0.0231(6) 0.0185(6) 0.0200(6) -0.0005(5) 0.0032(5) -0.0019(5)
P2 0.0279(7) 0.0204(6) 0.0238(6) 0.0017(5) 0.0040(5) -0.0022(5)
N1 0.048(3) 0.025(2) 0.017(2) -0.007(2) 0.0063(19) -0.0027(16)
N2 0.037(3) 0.024(2) 0.023(2) -0.007(2) 0.0013(19) -0.0026(17)
N3 0.033(3) 0.021(2) 0.030(2) -0.0047(19) 0.0029(19) -0.0027(18)
C1 0.030(3) 0.023(2) 0.028(3) 0.001(2) 0.009(2) 0.001(2)
C2 0.033(3) 0.024(3) 0.029(3) -0.002(2) 0.002(2) 0.000(2)
C3 0.034(3) 0.025(2) 0.050(3) -0.007(2) 0.005(2) 0.001(2)
C4 0.034(3) 0.028(3) 0.050(3) -0.008(2) 0.005(2) 0.000(3)
C5 0.035(3) 0.029(2) 0.053(4) -0.011(2) 0.005(3) 0.001(3)
C6 0.036(3) 0.032(3) 0.053(4) -0.013(2) 0.007(3) 0.001(3)
N4 0.037(3) 0.033(3) 0.054(3) -0.013(2) 0.007(3) 0.002(3)
C7 0.035(3) 0.030(3) 0.051(3) -0.009(2) 0.005(2) 0.000(3)
C3A 0.034(3) 0.025(2) 0.050(3) -0.007(2) 0.005(2) 0.001(2)
C4A 0.035(3) 0.029(2) 0.051(3) -0.009(2) 0.005(2) 0.000(3)
C5A 0.034(3) 0.030(3) 0.051(4) -0.011(2) 0.004(3) 0.001(3)
C6A 0.036(3) 0.032(3) 0.053(4) -0.011(2) 0.003(3) 0.001(3)
N4A 0.037(3) 0.032(3) 0.054(3) -0.012(2) 0.004(2) 0.000(3)
C7A 0.034(3) 0.028(3) 0.051(3) -0.010(2) 0.005(2) 0.001(3)
C8 0.038(3) 0.028(3) 0.019(2) -0.006(2) 0.005(2) 0.002(2)
C9 0.046(4) 0.039(3) 0.032(3) 0.012(3) 0.012(3) 0.004(3)
C10 0.056(4) 0.065(5) 0.031(3) 0.011(4) 0.019(3) 0.012(3)
C11 0.048(4) 0.053(4) 0.041(4) -0.002(3) 0.008(3) 0.020(3)
C12 0.051(4) 0.031(3) 0.048(4) -0.007(3) 0.002(3) 0.007(3)
C13 0.038(3) 0.028(3) 0.034(3) -0.002(2) 0.007(2) -0.003(2)
C14 0.023(3) 0.022(2) 0.038(3) -0.002(2) 0.004(2) -0.005(2)
C15 0.036(3) 0.032(3) 0.046(4) 0.006(3) 0.002(3) -0.008(3)
C16 0.046(4) 0.036(4) 0.064(5) 0.004(3) 0.009(4) -0.019(3)
C17 0.042(4) 0.023(3) 0.077(5) 0.003(3) 0.000(4) -0.004(3)
C18 0.030(3) 0.028(3) 0.066(5) 0.003(3) -0.004(3) 0.010(3)
C19 0.029(3) 0.023(3) 0.039(3) -0.001(2) 0.001(2) 0.006(2)
C20 0.026(3) 0.021(2) 0.025(2) 0.004(2) 0.0017(19) 0.0028(19)
C21 0.036(3) 0.028(3) 0.026(3) -0.002(2) 0.005(2) 0.002(2)
C22 0.041(3) 0.038(3) 0.027(3) -0.003(3) 0.008(2) 0.004(2)
C23 0.045(4) 0.035(3) 0.027(3) 0.012(3) 0.007(2) 0.006(2)
C24 0.054(4) 0.030(3) 0.022(3) 0.001(3) 0.005(2) -0.004(2)
C25 0.036(3) 0.029(3) 0.024(3) 0.000(2) 0.002(2) -0.005(2)
C26 0.027(3) 0.022(2) 0.021(2) -0.005(2) 0.0049(19) -0.0003(18)
C27 0.026(3) 0.025(3) 0.046(3) -0.001(2) 0.007(2) -0.001(2)
C28 0.028(3) 0.040(4) 0.058(4) -0.004(3) 0.009(3) 0.001(3)
C29 0.041(4) 0.033(3) 0.046(4) -0.014(3) 0.008(3) 0.002(3)
C30 0.049(4) 0.021(3) 0.040(3) -0.005(3) 0.000(3) 0.006(2)
C31 0.036(3) 0.028(3) 0.038(3) 0.002(2) -0.004(3) 0.005(2)
C32 0.026(3) 0.022(2) 0.025(2) 0.000(2) 0.001(2) -0.0036(19)
C33 0.029(3) 0.044(3) 0.033(3) 0.008(3) 0.004(2) 0.002(3)
C34 0.046(4) 0.062(5) 0.032(3) 0.007(4) 0.010(3) -0.002(3)
C35 0.042(4) 0.042(4) 0.041(4) 0.003(3) 0.017(3) -0.009(3)
C36 0.027(3) 0.039(3) 0.047(4) 0.010(3) 0.007(3) -0.006(3)
C37 0.028(3) 0.034(3) 0.031(3) 0.005(2) 0.003(2) -0.001(2)
C38 0.033(3) 0.028(3) 0.019(2) 0.002(2) 0.003(2) 0.0005(19)
C39 0.039(3) 0.030(3) 0.030(3) 0.008(3) 0.005(2) -0.001(2)
C40 0.042(4) 0.049(4) 0.030(3) 0.014(3) 0.002(3) 0.007(3)
C41 0.033(3) 0.059(4) 0.032(3) -0.005(3) -0.001(3) 0.001(3)
C42 0.030(3) 0.054(4) 0.034(3) -0.015(3) -0.003(2) -0.004(3)
C43 0.022(3) 0.035(3) 0.037(3) -0.006(2) 0.002(2) 0.006(2)
C44 0.031(3) 0.026(3) 0.025(3) 0.004(2) 0.001(2) 0.002(2)
C45 0.045(4) 0.031(3) 0.029(3) -0.003(3) 0.008(3) -0.004(2)
C46 0.043(4) 0.050(4) 0.031(3) -0.008(3) 0.004(3) 0.005(3)
C47 0.046(4) 0.034(3) 0.039(3) -0.010(3) -0.006(3) 0.011(3)
C48 0.049(4) 0.025(3) 0.048(4) -0.001(3) -0.005(3) -0.002(3)
C49 0.039(3) 0.027(3) 0.033(3) 0.003(2) 0.003(2) -0.005(2)
N1S 0.083(6) 0.058(4) 0.050(4) -0.004(4) -0.007(4) 0.002(3)
C1S 0.046(4) 0.039(4) 0.054(4) 0.003(3) 0.002(3) -0.010(3)
C2S 0.085(7) 0.047(4) 0.067(6) 0.017(4) 0.017(5) 0.010(4)

loop_
_atom_type_symbol
_atom_type_description
_atom_type_scat_dispersion_real
_atom_type_scat_dispersion_imag
_atom_type_scat_source
C C 0.0033 0.0016 'International Tables Vol C Tables 4.2.6.8 and 6.1.1.4'
H H 0.0000 0.0000 'International Tables Vol C Tables 4.2.6.8 and 6.1.1.4'
Cl Cl 0.1484 0.1585 'International Tables Vol C Tables 4.2.6.8 and 6.1.1.4'
Cu Cu 0.3201 1.2651 'International Tables Vol C Tables 4.2.6.8 and 6.1.1.4'
N N 0.0061 0.0033 'International Tables Vol C Tables 4.2.6.8 and 6.1.1.4'
P P 0.1023 0.0942 'International Tables Vol C Tables 4.2.6.8 and 6.1.1.4'
S S 0.1246 0.1234 'International Tables Vol C Tables 4.2.6.8 and 6.1.1.4'

loop_
_geom_angle_atom_site_label_1
_geom_angle_atom_site_label_2
_geom_angle_atom_site_label_3
_geom_angle_site_symmetry_1
_geom_angle_site_symmetry_3
_geom_angle
_geom_angle_publ_flag
P1 Cu1 P2 . . 123.23(5) y
P1 Cu1 Cl1 . . 102.86(6) y
P2 Cu1 Cl1 . . 108.81(6) y
P1 Cu1 S1 . . 112.37(5) y
P2 Cu1 S1 . . 99.70(5) y
Cl1 Cu1 S1 . . 109.62(5) y
C1 S1 Cu1 . . 109.90(19) ?
C14 P1 C26 . . 102.3(2) ?
C14 P1 C20 . . 104.1(2) ?
C26 P1 C20 . . 102.2(2) ?
C14 P1 Cu1 . . 117.43(19) ?
C26 P1 Cu1 . . 116.47(17) ?
C20 P1 Cu1 . . 112.41(18) ?
C32 P2 C38 . . 104.2(3) ?
C32 P2 C44 . . 102.7(2) ?
C38 P2 C44 . . 102.5(2) ?
C32 P2 Cu1 . . 117.12(18) ?
C38 P2 Cu1 . . 112.22(18) ?
C44 P2 Cu1 . . 116.29(19) ?
C1 N1 C8 . . 126.6(5) ?
C1 N1 H1 . . 116.7 ?
C8 N1 H1 . . 116.7 ?
C1 N2 N3 . . 119.7(5) y
C1 N2 H2 . . 120.1 ?
N3 N2 H2 . . 120.1 ?
C2 N3 N2 . . 114.0(5) ?
N1 C1 N2 . . 116.7(5) y
N1 C1 S1 . . 124.9(4) y
N2 C1 S1 . . 118.4(4) y
N3 C2 C3A . . 123.3(7) ?
N3 C2 C3 . . 120.8(7) ?
N3 C2 H2A . . 119.6 ?
C3 C2 H2A . . 119.6 ?
C4 C3 C7 . . 120.0 ?
C4 C3 C2 . . 121.6(9) ?
C7 C3 C2 . . 118.3(9) ?
C5 C4 C3 . . 120.0 ?
C5 C4 H4A . . 120.0 ?
C3 C4 H4A . . 120.0 ?
C4 C5 C6 . . 120.0 ?
C4 C5 H5A . . 120.0 ?
C6 C5 H5A . . 120.0 ?
N4 C6 C5 . . 120.0 ?
N4 C6 H6A . . 120.0 ?
C5 C6 H6A . . 120.0 ?
C7 N4 C6 . . 120.0 ?
N4 C7 C3 . . 120.0 ?
N4 C7 H7A . . 120.0 ?
C3 C7 H7A . . 120.0 ?
C4A C3A C7A . . 120.0 ?
C4A C3A C2 . . 111.8(9) ?
C7A C3A C2 . . 127.8(9) ?
C5A C4A C3A . . 120.0 ?
C5A C4A H4AA . . 120.0 ?
C3A C4A H4AA . . 120.0 ?
C4A C5A C6A . . 120.0 ?
C4A C5A H5AA . . 120.0 ?
C6A C5A H5AA . . 120.0 ?
C5A C6A N4A . . 120.0 ?
C5A C6A H6AA . . 120.0 ?
N4A C6A H6AA . . 120.0 ?
C6A N4A C7A . . 120.0 ?
N4A C7A C3A . . 120.0 ?
N4A C7A H7AA . . 120.0 ?
C3A C7A H7AA . . 120.0 ?
C9 C8 C13 . . 120.6(5) ?
C9 C8 N1 . . 118.6(5) ?
C13 C8 N1 . . 120.6(5) ?
C8 C9 C10 . . 119.5(6) ?
C8 C9 H9 . . 120.2 ?
C10 C9 H9 . . 120.2 ?
C11 C10 C9 . . 120.0(6) ?
C11 C10 H10 . . 120.0 ?
C9 C10 H10 . . 120.0 ?
C12 C11 C10 . . 119.6(6) ?
C12 C11 H11 . . 120.2 ?
C10 C11 H11 . . 120.2 ?
C11 C12 C13 . . 120.8(6) ?
C11 C12 H12 . . 119.6 ?
C13 C12 H12 . . 119.6 ?
C8 C13 C12 . . 119.3(6) ?
C8 C13 H13 . . 120.3 ?
C12 C13 H13 . . 120.3 ?
C19 C14 C15 . . 118.8(5) ?
C19 C14 P1 . . 122.7(4) ?
C15 C14 P1 . . 118.3(5) ?
C16 C15 C14 . . 120.1(6) ?
C16 C15 H15 . . 120.0 ?
C14 C15 H15 . . 120.0 ?
C15 C16 C17 . . 121.0(7) ?
C15 C16 H16 . . 119.5 ?
C17 C16 H16 . . 119.5 ?
C18 C17 C16 . . 119.1(6) ?
C18 C17 H17 . . 120.5 ?
C16 C17 H17 . . 120.5 ?
C17 C18 C19 . . 120.5(7) ?
C17 C18 H18 . . 119.8 ?
C19 C18 H18 . . 119.7 ?
C18 C19 C14 . . 120.4(6) ?
C18 C19 H19 . . 119.8 ?
C14 C19 H19 . . 119.8 ?
C25 C20 C21 . . 118.6(5) ?
C25 C20 P1 . . 122.6(4) ?
C21 C20 P1 . . 118.6(4) ?
C22 C21 C20 . . 120.6(5) ?
C22 C21 H21 . . 119.7 ?
C20 C21 H21 . . 119.7 ?
C23 C22 C21 . . 120.0(6) ?
C23 C22 H22 . . 120.0 ?
C21 C22 H22 . . 120.0 ?
C24 C23 C22 . . 120.2(6) ?
C24 C23 H23 . . 119.9 ?
C22 C23 H23 . . 119.9 ?
C23 C24 C25 . . 120.2(6) ?
C23 C24 H24 . . 119.9 ?
C25 C24 H24 . . 119.9 ?
C20 C25 C24 . . 120.4(6) ?
C20 C25 H25 . . 119.8 ?
C24 C25 H25 . . 119.8 ?
C27 C26 C31 . . 118.7(5) ?
C27 C26 P1 . . 123.9(4) ?
C31 C26 P1 . . 117.4(4) ?
C26 C27 C28 . . 120.3(6) ?
C26 C27 H27 . . 119.8 ?
C28 C27 H27 . . 119.8 ?
C27 C28 C29 . . 120.2(6) ?
C27 C28 H28 . . 119.9 ?
C29 C28 H28 . . 119.9 ?
C30 C29 C28 . . 119.7(6) ?
C30 C29 H29 . . 120.1 ?
C28 C29 H29 . . 120.1 ?
C31 C30 C29 . . 120.4(6) ?
C31 C30 H30 . . 119.8 ?
C29 C30 H30 . . 119.8 ?
C30 C31 C26 . . 120.7(6) ?
C30 C31 H31 . . 119.7 ?
C26 C31 H31 . . 119.7 ?
C33 C32 C37 . . 117.8(5) ?
C33 C32 P2 . . 118.6(4) ?
C37 C32 P2 . . 123.6(4) ?
C32 C33 C34 . . 121.6(6) ?
C32 C33 H33 . . 119.2 ?
C34 C33 H33 . . 119.2 ?
C35 C34 C33 . . 119.4(6) ?
C35 C34 H34 . . 120.3 ?
C33 C34 H34 . . 120.3 ?
C34 C35 C36 . . 120.1(6) ?
C34 C35 H35 . . 120.0 ?
C36 C35 H35 . . 120.0 ?
C35 C36 C37 . . 119.6(6) ?
C35 C36 H36 . . 120.2 ?
C37 C36 H36 . . 120.2 ?
C36 C37 C32 . . 121.6(6) ?
C36 C37 H37 . . 119.2 ?
C32 C37 H37 . . 119.2 ?
C43 C38 C39 . . 119.0(5) ?
C43 C38 P2 . . 117.9(4) ?
C39 C38 P2 . . 123.2(4) ?
C40 C39 C38 . . 119.8(6) ?
C40 C39 H39 . . 120.1 ?
C38 C39 H39 . . 120.1 ?
C41 C40 C39 . . 120.3(6) ?
C41 C40 H40 . . 119.9 ?
C39 C40 H40 . . 119.9 ?
C40 C41 C42 . . 120.9(6) ?
C40 C41 H41 . . 119.5 ?
C42 C41 H41 . . 119.5 ?
C41 C42 C43 . . 119.4(6) ?
C41 C42 H42 . . 120.3 ?
C43 C42 H42 . . 120.3 ?
C38 C43 C42 . . 120.6(6) ?
C38 C43 H43 . . 119.7 ?
C42 C43 H43 . . 119.7 ?
C49 C44 C45 . . 118.3(5) ?
C49 C44 P2 . . 123.3(4) ?
C45 C44 P2 . . 118.2(4) ?
C46 C45 C44 . . 120.2(6) ?
C46 C45 H45 . . 119.9 ?
C44 C45 H45 . . 119.9 ?
C47 C46 C45 . . 121.5(6) ?
C47 C46 H46 . . 119.3 ?
C45 C46 H46 . . 119.3 ?
C46 C47 C48 . . 119.2(6) ?
C46 C47 H47 . . 120.4 ?
C48 C47 H47 . . 120.4 ?
C49 C48 C47 . . 120.1(6) ?
C49 C48 H48 . . 119.9 ?
C47 C48 H48 . . 119.9 ?
C48 C49 C44 . . 120.7(6) ?
C48 C49 H49 . . 119.7 ?
C44 C49 H49 . . 119.7 ?
N1S C1S C2S . . 178.5(9) ?
C1S C2S H2SA . . 109.5 ?
C1S C2S H2SB . . 109.5 ?
H2SA C2S H2SB . . 109.5 ?
C1S C2S H2SC . . 109.5 ?
H2SA C2S H2SC . . 109.5 ?
H2SB C2S H2SC . . 109.5 ?

loop_
_geom_bond_atom_site_label_1
_geom_bond_atom_site_label_2
_geom_bond_site_symmetry_2
_geom_bond_distance
_geom_bond_publ_flag
Cu1 P1 . 2.2627(14) y
Cu1 P2 . 2.2874(15) y
Cu1 Cl1 . 2.3820(16) y
Cu1 S1 . 2.3869(15) y
S1 C1 . 1.700(6) y
P1 C14 . 1.824(6) ?
P1 C26 . 1.825(5) ?
P1 C20 . 1.833(5) ?
P2 C32 . 1.805(5) ?
P2 C38 . 1.826(5) ?
P2 C44 . 1.831(6) ?
N1 C1 . 1.324(7) y
N1 C8 . 1.425(7) ?
N1 H1 . 0.8800 ?
N2 C1 . 1.340(7) y
N2 N3 . 1.386(6) y
N2 H2 . 0.8800 ?
N3 C2 . 1.283(7) y
C2 C3A . 1.434(9) ?
C2 C3 . 1.462(9) y
C2 H2A . 0.9500 ?
C3 C4 . 1.3900 ?
C3 C7 . 1.3900 ?
C4 C5 . 1.3900 ?
C4 H4A . 0.9500 ?
C5 C6 . 1.3900 ?
C5 H5A . 0.9500 ?
C6 N4 . 1.3900 ?
C6 H6A . 0.9500 ?
N4 C7 . 1.3900 ?
C7 H7A . 0.9500 ?
C3A C4A . 1.3900 ?
C3A C7A . 1.3900 ?
C4A C5A . 1.3900 ?
C4A H4AA . 0.9500 ?
C5A C6A . 1.3900 ?
C5A H5AA . 0.9500 ?
C6A N4A . 1.3900 ?
C6A H6AA . 0.9500 ?
N4A C7A . 1.3900 ?
C7A H7AA . 0.9500 ?
C8 C9 . 1.377(8) ?
C8 C13 . 1.378(8) ?
C9 C10 . 1.391(9) ?
C9 H9 . 0.9500 ?
C10 C11 . 1.380(10) ?
C10 H10 . 0.9500 ?
C11 C12 . 1.376(10) ?
C11 H11 . 0.9500 ?
C12 C13 . 1.380(8) ?
C12 H12 . 0.9500 ?
C13 H13 . 0.9500 ?
C14 C19 . 1.389(8) ?
C14 C15 . 1.396(8) ?
C15 C16 . 1.381(9) ?
C15 H15 . 0.9500 ?
C16 C17 . 1.382(10) ?
C16 H16 . 0.9500 ?
C17 C18 . 1.381(10) ?
C17 H17 . 0.9500 ?
C18 C19 . 1.389(8) ?
C18 H18 . 0.9500 ?
C19 H19 . 0.9500 ?
C20 C25 . 1.388(7) ?
C20 C21 . 1.393(8) ?
C21 C22 . 1.384(8) ?
C21 H21 . 0.9500 ?
C22 C23 . 1.378(9) ?
C22 H22 . 0.9500 ?
C23 C24 . 1.371(9) ?
C23 H23 . 0.9500 ?
C24 C25 . 1.390(8) ?
C24 H24 . 0.9500 ?
C25 H25 . 0.9500 ?
C26 C27 . 1.378(8) ?
C26 C31 . 1.400(8) ?
C27 C28 . 1.383(8) ?
C27 H27 . 0.9500 ?
C28 C29 . 1.384(9) ?
C28 H28 . 0.9500 ?
C29 C30 . 1.369(9) ?
C29 H29 . 0.9500 ?
C30 C31 . 1.367(8) ?
C30 H30 . 0.9500 ?
C31 H31 . 0.9500 ?
C32 C33 . 1.374(8) ?
C32 C37 . 1.382(7) ?
C33 C34 . 1.393(8) ?
C33 H33 . 0.9500 ?
C34 C35 . 1.370(9) ?
C34 H34 . 0.9500 ?
C35 C36 . 1.380(9) ?
C35 H35 . 0.9500 ?
C36 C37 . 1.380(8) ?
C36 H36 . 0.9500 ?
C37 H37 . 0.9500 ?
C38 C43 . 1.392(8) ?
C38 C39 . 1.397(8) ?
C39 C40 . 1.395(8) ?
C39 H39 . 0.9500 ?
C40 C41 . 1.372(10) ?
C40 H40 . 0.9500 ?
C41 C42 . 1.373(9) ?
C41 H41 . 0.9500 ?
C42 C43 . 1.396(8) ?
C42 H42 . 0.9500 ?
C43 H43 . 0.9500 ?
C44 C49 . 1.393(8) ?
C44 C45 . 1.393(8) ?
C45 C46 . 1.373(9) ?
C45 H45 . 0.9500 ?
C46 C47 . 1.367(9) ?
C46 H46 . 0.9500 ?
C47 C48 . 1.384(9) ?
C47 H47 . 0.9500 ?
C48 C49 . 1.383(9) ?
C48 H48 . 0.9500 ?
C49 H49 . 0.9500 ?
N1S C1S . 1.125(10) ?
C1S C2S . 1.445(11) ?
C2S H2SA . 0.9800 ?
C2S H2SB . 0.9800 ?
C2S H2SC . 0.9800 ?

loop_
_geom_hbond_atom_site_label_D
_geom_hbond_atom_site_label_H
_geom_hbond_atom_site_label_A
_geom_hbond_site_symmetry_A
_geom_hbond_distance_DH
_geom_hbond_distance_HA
_geom_hbond_distance_DA
_geom_hbond_angle_DHA
_geom_hbond_publ_flag
N1 H1 N1S . 0.88 2.69 3.275(9) 124.6 yes
N2 H2 Cl1 . 0.88 2.38 3.072(5) 135.9 yes
C2 H2A Cl1 . 0.95 2.86 3.579(6) 133.2 yes
C6 H6A N1S 3_776 0.95 2.67 3.467(11) 142.3 yes
C6A H6AA Cl1 2_755 0.95 2.92 3.683(9) 138.0 yes
C15 H15 S1 . 0.95 2.99 3.886(7) 158.1 yes
C21 H21 Cl1 . 0.95 2.61 3.469(6) 150.2 yes
C43 H43 Cl1 . 0.95 2.98 3.873(6) 157.9 yes
C45 H45 S1 . 0.95 3.01 3.846(6) 147.7 yes
C2S H2SB Cl1 4_576 0.98 2.74 3.667(9) 158.3 yes

loop_
_geom_torsion_atom_site_label_1
_geom_torsion_atom_site_label_2
_geom_torsion_atom_site_label_3
_geom_torsion_atom_site_label_4
_geom_torsion_site_symmetry_1
_geom_torsion_site_symmetry_2
_geom_torsion_site_symmetry_3
_geom_torsion_site_symmetry_4
_geom_torsion
_geom_torsion_publ_flag
C1 N2 N3 C2 . . . . 168.1(5) ?
C8 N1 C1 N2 . . . . -171.9(5) ?
C8 N1 C1 S1 . . . . 9.2(9) ?
N3 N2 C1 N1 . . . . 11.2(8) ?
N3 N2 C1 S1 . . . . -169.8(4) ?
Cu1 S1 C1 N1 . . . . -149.9(4) ?
Cu1 S1 C1 N2 . . . . 31.2(5) ?
N2 N3 C2 C3A . . . . -178.9(9) ?
N2 N3 C2 C3 . . . . -176.3(9) ?
N3 C2 C3 C4 . . . . 170.8(7) ?
N3 C2 C3 C7 . . . . -5.8(12) ?
C7 C3 C4 C5 . . . . 0.0 ?
C2 C3 C4 C5 . . . . -176.6(14) ?
C3 C4 C5 C6 . . . . 0.0 ?
C4 C5 C6 N4 . . . . 0.0 ?
C5 C6 N4 C7 . . . . 0.0 ?
C6 N4 C7 C3 . . . . 0.0 ?
C4 C3 C7 N4 . . . . 0.0 ?
C2 C3 C7 N4 . . . . 176.7(13) ?
N3 C2 C3A C4A . . . . 176.7(6) ?
N3 C2 C3A C7A . . . . 4.1(15) ?
C7A C3A C4A C5A . . . . 0.0 ?
C2 C3A C4A C5A . . . . -173.3(12) ?
C3A C4A C5A C6A . . . . 0.0 ?
C4A C5A C6A N4A . . . . 0.0 ?
C5A C6A N4A C7A . . . . 0.0 ?
C6A N4A C7A C3A . . . . 0.0 ?
C4A C3A C7A N4A . . . . 0.0 ?
C2 C3A C7A N4A . . . . 172.1(14) ?
C1 N1 C8 C9 . . . . -126.9(6) ?
C1 N1 C8 C13 . . . . 56.4(9) ?
C13 C8 C9 C10 . . . . 1.7(10) ?
N1 C8 C9 C10 . . . . -175.0(6) ?
C8 C9 C10 C11 . . . . -1.4(11) ?
C9 C10 C11 C12 . . . . 1.1(12) ?
C10 C11 C12 C13 . . . . -1.2(11) ?
C9 C8 C13 C12 . . . . -1.8(9) ?
N1 C8 C13 C12 . . . . 174.9(6) ?
C11 C12 C13 C8 . . . . 1.6(10) ?
C26 P1 C14 C19 . . . . -83.3(5) ?
C20 P1 C14 C19 . . . . 22.9(5) ?
Cu1 P1 C14 C19 . . . . 147.9(4) ?
C26 P1 C14 C15 . . . . 91.4(5) ?
C20 P1 C14 C15 . . . . -162.5(5) ?
Cu1 P1 C14 C15 . . . . -37.5(5) ?
C19 C14 C15 C16 . . . . 1.0(9) ?
P1 C14 C15 C16 . . . . -173.9(5) ?
C14 C15 C16 C17 . . . . 0.5(11) ?
C15 C16 C17 C18 . . . . -2.4(11) ?
C16 C17 C18 C19 . . . . 2.8(10) ?
C17 C18 C19 C14 . . . . -1.4(9) ?
C15 C14 C19 C18 . . . . -0.6(9) ?
P1 C14 C19 C18 . . . . 174.1(5) ?
C14 P1 C20 C25 . . . . -101.2(5) ?
C26 P1 C20 C25 . . . . 5.0(5) ?
Cu1 P1 C20 C25 . . . . 130.6(4) ?
C14 P1 C20 C21 . . . . 83.5(5) ?
C26 P1 C20 C21 . . . . -170.3(4) ?
Cu1 P1 C20 C21 . . . . -44.6(5) ?
C25 C20 C21 C22 . . . . -0.4(8) ?
P1 C20 C21 C22 . . . . 175.0(5) ?
C20 C21 C22 C23 . . . . 0.8(9) ?
C21 C22 C23 C24 . . . . -1.3(9) ?
C22 C23 C24 C25 . . . . 1.5(9) ?
C21 C20 C25 C24 . . . . 0.6(8) ?
P1 C20 C25 C24 . . . . -174.7(4) ?
C23 C24 C25 C20 . . . . -1.1(9) ?
C14 P1 C26 C27 . . . . 10.1(5) ?
C20 P1 C26 C27 . . . . -97.5(5) ?
Cu1 P1 C26 C27 . . . . 139.5(4) ?
C14 P1 C26 C31 . . . . -173.0(4) ?
C20 P1 C26 C31 . . . . 79.4(5) ?
Cu1 P1 C26 C31 . . . . -43.5(5) ?
C31 C26 C27 C28 . . . . -1.1(9) ?
P1 C26 C27 C28 . . . . 175.8(5) ?
C26 C27 C28 C29 . . . . 0.1(10) ?
C27 C28 C29 C30 . . . . 0.4(10) ?
C28 C29 C30 C31 . . . . 0.1(10) ?
C29 C30 C31 C26 . . . . -1.2(10) ?
C27 C26 C31 C30 . . . . 1.7(9) ?
P1 C26 C31 C30 . . . . -175.4(5) ?
C38 P2 C32 C33 . . . . -160.4(5) ?
C44 P2 C32 C33 . . . . 93.0(5) ?
Cu1 P2 C32 C33 . . . . -35.8(5) ?
C38 P2 C32 C37 . . . . 22.2(5) ?
C44 P2 C32 C37 . . . . -84.4(5) ?
Cu1 P2 C32 C37 . . . . 146.8(4) ?
C37 C32 C33 C34 . . . . -0.5(9) ?
P2 C32 C33 C34 . . . . -178.0(5) ?
C32 C33 C34 C35 . . . . 0.9(11) ?
C33 C34 C35 C36 . . . . -0.5(11) ?
C34 C35 C36 C37 . . . . -0.4(10) ?
C35 C36 C37 C32 . . . . 0.8(10) ?
C33 C32 C37 C36 . . . . -0.4(9) ?
P2 C32 C37 C36 . . . . 177.0(5) ?
C32 P2 C38 C43 . . . . 93.0(5) ?
C44 P2 C38 C43 . . . . -160.2(5) ?
Cu1 P2 C38 C43 . . . . -34.7(5) ?
C32 P2 C38 C39 . . . . -87.2(5) ?
C44 P2 C38 C39 . . . . 19.6(6) ?
Cu1 P2 C38 C39 . . . . 145.1(4) ?
C43 C38 C39 C40 . . . . 0.9(9) ?
P2 C38 C39 C40 . . . . -178.9(5) ?
C38 C39 C40 C41 . . . . 0.6(10) ?
C39 C40 C41 C42 . . . . -0.7(10) ?
C40 C41 C42 C43 . . . . -0.6(10) ?
C39 C38 C43 C42 . . . . -2.2(9) ?
P2 C38 C43 C42 . . . . 177.6(5) ?
C41 C42 C43 C38 . . . . 2.0(9) ?
C32 P2 C44 C49 . . . . -3.0(5) ?
C38 P2 C44 C49 . . . . -111.0(5) ?
Cu1 P2 C44 C49 . . . . 126.2(5) ?
C32 P2 C44 C45 . . . . -178.3(5) ?
C38 P2 C44 C45 . . . . 73.8(5) ?
Cu1 P2 C44 C45 . . . . -49.0(5) ?
C49 C44 C45 C46 . . . . 0.9(9) ?
P2 C44 C45 C46 . . . . 176.4(5) ?
C44 C45 C46 C47 . . . . -0.2(10) ?
C45 C46 C47 C48 . . . . -0.9(10) ?
C46 C47 C48 C49 . . . . 1.2(10) ?
C47 C48 C49 C44 . . . . -0.4(10) ?
C45 C44 C49 C48 . . . . -0.6(9) ?
P2 C44 C49 C48 . . . . -175.9(5) ?

_cod_database_fobs_code 2022489
